data_4027521
loop_
_publ_author_name
'Masahiro Nakano'
'Kazuki Niimi'
'Eigo Miyazaki'
'Itaru Osaka'
'Kazuo Takimiya'

_publ_section_title
;
 Isomerically Pure Anthra[2,3-b:6,7-b']-difuran (anti-ADF), -dithiophene
 (anti-ADT), and -diselenophene (anti-ADS): Selective Synthesis,
 Electronic Structures, and Application to Organic Field-Effect
 Transistors
;
_journal_name_full 'Journal of Organic Chemistry'
_journal_page_first 8099
_journal_page_last 8111
_journal_paper_doi 10.1021/jo301438t
_journal_volume 77
_journal_year 2012
_chemical_formula_moiety 'C24 H24 I2 S2 Si2'
_chemical_formula_sum 'C24 H24 I2 S2 Si2'
_chemical_formula_weight 686.53
_chemical_name_common ADT-TMSI
_chemical_name_systematic
; 
ADT-TMSI
;
_space_group_IT_number 2
_symmetry_cell_setting triclinic
_symmetry_Int_Tables_number 2
_symmetry_space_group_name_Hall '-P 1'
_symmetry_space_group_name_H-M 'P -1'
_atom_sites_solution_hydrogens geom
_atom_sites_solution_primary direct
_atom_sites_solution_secondary difmap
_audit_creation_method SHELXL-97
_cell_angle_alpha 88.615(18)
_cell_angle_beta 79.423(17)
_cell_angle_gamma 75.950(19)
_cell_formula_units_Z 1
_cell_length_a 6.6086(15)
_cell_length_b 7.6941(18)
_cell_length_c 13.414(3)
_cell_measurement_reflns_used 2102
_cell_measurement_temperature 293(2)
_cell_measurement_theta_max 29.10
_cell_measurement_theta_min 3.14
_cell_volume 650.3(3)
_computing_cell_refinement CRYSTALCLEAR
_computing_data_collection CRYSTALCLEAR
_computing_data_reduction CRYSTALCLEAR
_computing_structure_refinement 'SHELXL-97 (Sheldrick, 1997)'
_computing_structure_solution 'SHELXS-97 (Sheldrick, 1990)'
_diffrn_ambient_temperature 293(2)
_diffrn_detector_area_resol_mean 14.71
_diffrn_measured_fraction_theta_full 0.840
_diffrn_measured_fraction_theta_max 0.840
_diffrn_measurement_device_type 'Rigaku/MSC Mercury CCD'
_diffrn_measurement_method \w
_diffrn_radiation_monochromator graphite
_diffrn_radiation_source 'rotating anode'
_diffrn_radiation_type MoK\a
_diffrn_radiation_wavelength 0.71069
_diffrn_reflns_av_R_equivalents 0.0000
_diffrn_reflns_av_sigmaI/netI 0.0031
_diffrn_reflns_limit_h_max 8
_diffrn_reflns_limit_h_min -8
_diffrn_reflns_limit_k_max 10
_diffrn_reflns_limit_k_min -10
_diffrn_reflns_limit_l_max 17
_diffrn_reflns_limit_l_min -18
_diffrn_reflns_number 6187
_diffrn_reflns_theta_full 28.89
_diffrn_reflns_theta_max 28.89
_diffrn_reflns_theta_min 3.09
_diffrn_standards_number 0
_exptl_absorpt_coefficient_mu 2.681
_exptl_absorpt_correction_type none
_exptl_crystal_colour Red
_exptl_crystal_density_diffrn 1.753
_exptl_crystal_description Block
_exptl_crystal_F_000 334
_exptl_crystal_size_max 0.25
_exptl_crystal_size_mid 0.25
_exptl_crystal_size_min 0.20
_refine_diff_density_max 0.715
_refine_diff_density_min -1.007
_refine_diff_density_rms 0.152
_refine_ls_extinction_method none
_refine_ls_goodness_of_fit_ref 1.174
_refine_ls_hydrogen_treatment noref
_refine_ls_matrix_type full
_refine_ls_number_parameters 137
_refine_ls_number_reflns 6187
_refine_ls_number_restraints 0
_refine_ls_restrained_S_all 1.174
_refine_ls_R_factor_all 0.0686
_refine_ls_R_factor_gt 0.0673
_refine_ls_shift/su_max 0.000
_refine_ls_shift/su_mean 0.000
_refine_ls_structure_factor_coef Fsqd
_refine_ls_weighting_details 'calc w=1/[\s^2^(Fo^2^)+(0.0819P)^2^+2.4717P] where P=(Fo^2^+2Fc^2^)/3'
_refine_ls_weighting_scheme calc
_refine_ls_wR_factor_gt 0.1870
_refine_ls_wR_factor_ref 0.1882
_reflns_number_gt 6030
_reflns_number_total 6187
_reflns_threshold_expression >2sigma(I)
_cod_data_source_file jo301438t_si_002.cif
_cod_data_source_block ADT-TMSI
_cod_original_cell_volume 650.3(2)
_cod_database_code 4027521

loop_
_symmetry_equiv_pos_as_xyz
'x, y, z'
'-x, -y, -z'

loop_
_atom_site_label
_atom_site_type_symbol
_atom_site_fract_x
_atom_site_fract_y
_atom_site_fract_z
_atom_site_U_iso_or_equiv
_atom_site_adp_type
_atom_site_occupancy
_atom_site_symmetry_multiplicity
_atom_site_calc_flag
I1 I 0.22514(7) 0.97142(6) 0.11900(3) 0.0590(2) Uani 1 1 d
S1 S 0.3208(2) 0.6298(2) 0.40212(11) 0.0474(3) Uani 1 1 d
Si1 Si 0.6401(2) 0.5707(2) 0.19975(12) 0.0456(4) Uani 1 1 d
C1 C 0.3857(9) 0.7051(8) 0.2780(4) 0.0441(12) Uani 1 1 d
C2 C 0.2202(8) 0.8320(8) 0.2548(4) 0.0410(11) Uani 1 1 d
C3 C 0.0309(8) 0.8723(7) 0.3325(4) 0.0394(11) Uani 1 1 d
C4 C -0.1667(9) 0.9821(7) 0.3304(4) 0.0421(11) Uani 1 1 d
C5 C -0.3350(8) 0.9927(7) 0.4151(4) 0.0407(11) Uani 1 1 d
C6 C -0.5382(8) 1.1003(8) 0.4143(4) 0.0420(11) Uani 1 1 d
C7 C -0.2951(8) 0.8892(7) 0.5031(4) 0.0422(11) Uani 1 1 d
C8 C -0.0919(8) 0.7767(8) 0.5042(4) 0.0411(11) Uani 1 1 d
C9 C 0.0648(9) 0.7670(7) 0.4212(4) 0.0415(11) Uani 1 1 d
C10 C 0.5651(14) 0.3883(11) 0.1359(6) 0.071(2) Uani 1 1 d
C11 C 0.8179(11) 0.4720(10) 0.2892(5) 0.0596(15) Uani 1 1 d
C12 C 0.7753(11) 0.7074(11) 0.1048(6) 0.069(2) Uani 1 1 d
H4 H -0.1937 1.0486 0.2722 0.013 Uiso 1 1 d
H6 H -0.5638 1.1699 0.3593 0.013 Uiso 1 1 d
H8 H -0.0711 0.7166 0.5661 0.013 Uiso 1 1 d
H10A H 0.7001 0.3120 0.0948 0.013 Uiso 1 1 d
H10B H 0.5091 0.3132 0.1837 0.013 Uiso 1 1 d
H10C H 0.4754 0.4349 0.0898 0.013 Uiso 1 1 d
H11A H 0.8572 0.5617 0.3241 0.013 Uiso 1 1 d
H11B H 0.7581 0.3951 0.3356 0.013 Uiso 1 1 d
H11C H 0.9534 0.3964 0.2495 0.013 Uiso 1 1 d
H12A H 0.7938 0.8102 0.1421 0.013 Uiso 1 1 d
H12B H 0.8926 0.6444 0.0681 0.013 Uiso 1 1 d
H12C H 0.6676 0.7656 0.0619 0.013 Uiso 1 1 d

loop_
_atom_site_aniso_label
_atom_site_aniso_U_11
_atom_site_aniso_U_22
_atom_site_aniso_U_33
_atom_site_aniso_U_23
_atom_site_aniso_U_13
_atom_site_aniso_U_12
I1 0.0652(3) 0.0630(3) 0.0436(3) 0.0193(2) -0.00287(18) -0.01251(19)
S1 0.0505(7) 0.0497(8) 0.0394(7) 0.0077(6) -0.0092(5) -0.0071(6)
Si1 0.0496(8) 0.0446(9) 0.0424(8) 0.0022(6) -0.0081(6) -0.0117(7)
C1 0.052(3) 0.043(3) 0.038(3) 0.004(2) -0.008(2) -0.013(2)
C2 0.048(3) 0.043(3) 0.034(3) 0.007(2) -0.0084(19) -0.016(2)
C3 0.053(3) 0.039(3) 0.031(2) 0.004(2) -0.0107(19) -0.018(2)
C4 0.058(3) 0.034(3) 0.032(3) 0.005(2) -0.007(2) -0.010(2)
C5 0.055(3) 0.034(3) 0.034(3) 0.006(2) -0.011(2) -0.012(2)
C6 0.051(3) 0.041(3) 0.034(3) 0.010(2) -0.011(2) -0.011(2)
C7 0.050(3) 0.037(3) 0.041(3) 0.005(2) -0.011(2) -0.011(2)
C8 0.047(3) 0.042(3) 0.037(3) 0.005(2) -0.014(2) -0.010(2)
C9 0.055(3) 0.033(3) 0.038(3) 0.006(2) -0.012(2) -0.011(2)
C10 0.099(6) 0.058(4) 0.061(4) -0.008(3) -0.024(4) -0.022(4)
C11 0.060(4) 0.056(4) 0.063(4) -0.002(3) -0.018(3) -0.011(3)
C12 0.063(4) 0.076(5) 0.065(4) 0.014(4) 0.005(3) -0.020(4)

loop_
_atom_type_symbol
_atom_type_description
_atom_type_scat_dispersion_real
_atom_type_scat_dispersion_imag
_atom_type_scat_source
C C 0.0033 0.0016 'International Tables Vol C Tables 4.2.6.8 and 6.1.1.4'
H H 0.0000 0.0000 'International Tables Vol C Tables 4.2.6.8 and 6.1.1.4'
I I -0.4742 1.8119 'International Tables Vol C Tables 4.2.6.8 and 6.1.1.4'
S S 0.1246 0.1234 'International Tables Vol C Tables 4.2.6.8 and 6.1.1.4'
Si Si 0.0817 0.0704 'International Tables Vol C Tables 4.2.6.8 and 6.1.1.4'

loop_
_geom_angle_atom_site_label_1
_geom_angle_atom_site_label_2
_geom_angle_atom_site_label_3
_geom_angle
_geom_angle_site_symmetry_1
_geom_angle_publ_flag
C9 S1 C1 93.2(3) . yes
C12 Si1 C11 109.6(3) . yes
C12 Si1 C10 111.1(4) . yes
C11 Si1 C10 109.8(4) . yes
C12 Si1 C1 113.3(3) . yes
C11 Si1 C1 107.1(3) . yes
C10 Si1 C1 105.7(3) . yes
C2 C1 S1 110.3(4) . yes
C2 C1 Si1 133.2(4) . yes
S1 C1 Si1 115.5(3) . yes
C1 C2 C3 115.7(5) . yes
C1 C2 I1 124.7(4) . yes
C3 C2 I1 119.5(4) . yes
C4 C3 C2 130.3(5) . yes
C4 C3 C9 119.1(4) . yes
C2 C3 C9 110.4(5) . yes
C3 C4 C5 120.4(5) . yes
C3 C4 H4 120.5 . no
C5 C4 H4 119.1 . no
C6 C5 C7 119.3(5) . yes
C6 C5 C4 121.5(5) . yes
C7 C5 C4 119.2(5) . yes
C7 C6 C5 122.0(5) 2_476 yes
C7 C6 H6 118.2 2_476 no
C5 C6 H6 119.8 . no
C6 C7 C8 121.3(5) 2_476 yes
C6 C7 C5 118.8(5) 2_476 yes
C8 C7 C5 119.9(5) . yes
C9 C8 C7 119.5(5) . yes
C9 C8 H8 123.8 . no
C7 C8 H8 116.6 . no
C8 C9 C3 121.9(5) . yes
C8 C9 S1 127.8(4) . yes
C3 C9 S1 110.3(4) . yes
Si1 C10 H10A 107.2 . no
Si1 C10 H10B 111.1 . no
H10A C10 H10B 106.8 . no
Si1 C10 H10C 111.4 . no
H10A C10 H10C 106.8 . no
H10B C10 H10C 113.1 . no
Si1 C11 H11A 112.0 . no
Si1 C11 H11B 111.8 . no
H11A C11 H11B 111.0 . no
Si1 C11 H11C 108.7 . no
H11A C11 H11C 106.3 . no
H11B C11 H11C 106.7 . no
Si1 C12 H12A 107.2 . no
Si1 C12 H12B 113.1 . no
H12A C12 H12B 114.2 . no
Si1 C12 H12C 106.2 . no
H12A C12 H12C 103.2 . no
H12B C12 H12C 112.2 . no

loop_
_geom_bond_atom_site_label_1
_geom_bond_atom_site_label_2
_geom_bond_distance
_geom_bond_site_symmetry_2
_geom_bond_publ_flag
I1 C2 2.090(5) . yes
S1 C9 1.740(6) . yes
S1 C1 1.761(5) . yes
Si1 C12 1.871(6) . yes
Si1 C11 1.854(7) . yes
Si1 C10 1.871(7) . yes
Si1 C1 1.886(6) . yes
C1 C2 1.357(8) . yes
C2 C3 1.448(7) . yes
C3 C4 1.377(8) . yes
C3 C9 1.445(7) . yes
C4 C5 1.425(7) . yes
C4 H4 0.9444 . no
C5 C6 1.398(8) . yes
C5 C7 1.436(7) . yes
C6 C7 1.400(7) 2_476 yes
C6 H6 0.9175 . no
C7 C6 1.400(7) 2_476 yes
C7 C8 1.413(8) . yes
C8 C9 1.364(7) . yes
C8 H8 0.9558 . no
C10 H10A 1.0126 . no
C10 H10B 0.9384 . no
C10 H10C 0.9397 . no
C11 H11A 0.9534 . no
C11 H11B 0.9480 . no
C11 H11C 1.0051 . no
C12 H12A 0.9901 . no
C12 H12B 0.8756 . no
C12 H12C 1.0103 . no

loop_
_geom_torsion_atom_site_label_1
_geom_torsion_atom_site_label_2
_geom_torsion_atom_site_label_3
_geom_torsion_atom_site_label_4
_geom_torsion
_geom_torsion_site_symmetry_1
_geom_torsion_site_symmetry_4
_geom_torsion_publ_flag
C9 S1 C1 C2 1.6(4) . . yes
C9 S1 C1 Si1 -168.4(3) . . yes
C12 Si1 C1 C2 43.4(6) . . yes
C11 Si1 C1 C2 164.5(5) . . yes
C10 Si1 C1 C2 -78.5(6) . . yes
C12 Si1 C1 S1 -149.5(4) . . yes
C11 Si1 C1 S1 -28.5(4) . . yes
C10 Si1 C1 S1 88.6(4) . . yes
S1 C1 C2 C3 -2.0(6) . . yes
Si1 C1 C2 C3 165.6(4) . . yes
S1 C1 C2 I1 176.8(3) . . yes
Si1 C1 C2 I1 -15.6(8) . . yes
C1 C2 C3 C4 -174.5(5) . . yes
I1 C2 C3 C4 6.7(7) . . yes
C1 C2 C3 C9 1.4(6) . . yes
I1 C2 C3 C9 -177.4(3) . . yes
C2 C3 C4 C5 176.1(5) . . yes
C9 C3 C4 C5 0.5(7) . . yes
C3 C4 C5 C6 -178.7(5) . . yes
C3 C4 C5 C7 0.8(7) . . yes
C7 C5 C6 C7 0.1(9) . 2_476 yes
C4 C5 C6 C7 179.6(5) . 2_476 yes
C6 C5 C7 C6 -0.1(8) . 2_476 yes
C4 C5 C7 C6 -179.6(5) . 2_476 yes
C6 C5 C7 C8 178.6(5) . . yes
C4 C5 C7 C8 -0.9(7) . . yes
C6 C7 C8 C9 178.4(5) 2_476 . yes
C5 C7 C8 C9 -0.3(8) . . yes
C7 C8 C9 C3 1.6(8) . . yes
C7 C8 C9 S1 -176.0(4) . . yes
C4 C3 C9 C8 -1.7(7) . . yes
C2 C3 C9 C8 -178.2(5) . . yes
C4 C3 C9 S1 176.3(4) . . yes
C2 C3 C9 S1 -0.2(5) . . yes
C1 S1 C9 C8 177.1(5) . . yes
C1 S1 C9 C3 -0.8(4) . . yes
